data_4303819
loop_
_publ_author_name
'Ning Wang'
'Mei Wang'
'Jihong Liu'
'Kun Jin'
'Lin Chen'
'Licheng Sun'

_publ_section_title
;
Preparation, Facile Deprotonation, and Rapid H/D Exchange of the \m-Hydride
Diiron Model Complexes of the [FeFe]-Hydrogenase Containing a Pendant Amine
in a Chelating Diphosphine Ligand
;
_journal_name_full 'Inorganic Chemistry'
_journal_page_first 11551
_journal_page_last 11558
_journal_paper_doi 10.1021/ic901154m
_journal_volume 48
_journal_year 2009
_chemical_formula_moiety 'C48 H41 Fe4 N O10 P2 S4, C H2 CL2'
_chemical_formula_sum 'C49 H43 Cl2 Fe4 N O10 P2 S4'
_chemical_formula_weight 1290.32
_chemical_name_systematic
;
 ?
;
_space_group_IT_number 2
_symmetry_cell_setting triclinic
_symmetry_space_group_name_Hall '-P 1'
_symmetry_space_group_name_H-M 'P -1'
_atom_sites_solution_hydrogens geom
_atom_sites_solution_primary direct
_atom_sites_solution_secondary difmap
_audit_creation_method SHELXL-97
_cell_angle_alpha 87.648(9)
_cell_angle_beta 86.112(9)
_cell_angle_gamma 88.704(10)
_cell_formula_units_Z 2
_cell_length_a 11.4600(18)
_cell_length_b 13.457(2)
_cell_length_c 18.003(3)
_cell_measurement_reflns_used 5000
_cell_measurement_temperature 298(2)
_cell_measurement_theta_max 25.00
_cell_measurement_theta_min 1.78
_cell_volume 2767.1(8)
_computing_cell_refinement 'Siemens SMART & SAINT'
_computing_data_collection 'Siemens SMART'
_computing_data_reduction 'Siemens XPREP'
_computing_molecular_graphics 'Bruker SHELXTL'
_computing_publication_material 'Bruker SHELXTL'
_computing_structure_refinement 'Siemens SHELXTL'
_computing_structure_solution 'Siemens SHELXTL'
_diffrn_ambient_temperature 298(2)
_diffrn_measured_fraction_theta_full 0.999
_diffrn_measured_fraction_theta_max 0.999
_diffrn_measurement_device_type 'CCD area detector'
_diffrn_measurement_method 'phi and omega scans'
_diffrn_radiation_monochromator graphite
_diffrn_radiation_source 'fine-focus sealed tube'
_diffrn_radiation_type MoK\a
_diffrn_radiation_wavelength 0.71073
_diffrn_reflns_av_R_equivalents 0.0345
_diffrn_reflns_av_sigmaI/netI 0.0283
_diffrn_reflns_limit_h_max 13
_diffrn_reflns_limit_h_min -13
_diffrn_reflns_limit_k_max 15
_diffrn_reflns_limit_k_min -15
_diffrn_reflns_limit_l_max 21
_diffrn_reflns_limit_l_min -21
_diffrn_reflns_number 42998
_diffrn_reflns_theta_full 25.00
_diffrn_reflns_theta_max 25.00
_diffrn_reflns_theta_min 1.78
_diffrn_standards_decay_% 0
_diffrn_standards_interval_count 0
_diffrn_standards_interval_time .
_diffrn_standards_number 0
_exptl_absorpt_coefficient_mu 1.388
_exptl_absorpt_correction_T_max .8700
_exptl_absorpt_correction_T_min .5830
_exptl_absorpt_correction_type empirical
_exptl_absorpt_process_details 'SADABS (Sheldrick, 1996)'
_exptl_crystal_colour red
_exptl_crystal_density_diffrn 1.549
_exptl_crystal_density_method 'not measured'
_exptl_crystal_description needle
_exptl_crystal_F_000 1312
_exptl_crystal_size_max .40
_exptl_crystal_size_mid .35
_exptl_crystal_size_min .10
_refine_diff_density_max 0.812
_refine_diff_density_min -0.892
_refine_diff_density_rms 0.064
_refine_ls_extinction_method none
_refine_ls_goodness_of_fit_ref 1.013
_refine_ls_hydrogen_treatment constr
_refine_ls_matrix_type full
_refine_ls_number_parameters 677
_refine_ls_number_reflns 9725
_refine_ls_number_restraints 12
_refine_ls_restrained_S_all 1.036
_refine_ls_R_factor_gt 0.0392
_refine_ls_shift/su_max 0.001
_refine_ls_shift/su_mean 0.000
_refine_ls_structure_factor_coef Fsqd
_refine_ls_weighting_details 'calc w=1/[\s^2^(Fo^2^)+(0.0700P)^2^+1.3378P] where P=(Fo^2^+2Fc^2^)/3'
_refine_ls_weighting_scheme calc
_refine_ls_wR_factor_gt 0.1086
_refine_ls_wR_factor_ref 0.1164
_reflns_number_gt 7773
_reflns_number_total 9725
_reflns_threshold_expression >2sigma(I)
_cod_data_source_file ic901154m_si_005.cif
_cod_data_source_block complex-4
_cod_depositor_comments
;
The following automatic conversions were performed:
'_symmetry_cell_setting' value 'Triclinic' changed to 'triclinic'
according to '/home/saulius/struct/CIF-dictionaries/cif_core.dic'
dictionary named 'cif_core.dic' version 2.4.1 from 2010-06-29.

Automatic conversion script
Id: cif_fix_enum 1527 2010-12-29 10:47:43Z saulius 
;
_cod_database_code 4303819
_refine_ls_r_factor_ref 0.0522

loop_
_symmetry_equiv_pos_as_xyz
'x, y, z'
'-x, -y, -z'

loop_
_atom_site_label
_atom_site_type_symbol
_atom_site_fract_x
_atom_site_fract_y
_atom_site_fract_z
_atom_site_U_iso_or_equiv
_atom_site_adp_type
_atom_site_occupancy
_atom_site_symmetry_multiplicity
_atom_site_calc_flag
_atom_site_refinement_flags
_atom_site_disorder_assembly
_atom_site_disorder_group
Fe1 Fe 0.27363(4) 1.35027(4) 0.12577(3) 0.04726(14) Uani 1 1 d U . .
Fe2 Fe 0.32192(4) 1.33140(3) -0.01124(2) 0.03743(12) Uani 1 1 d U . .
Fe2A Fe 0.67253(4) 1.02982(3) -0.37611(2) 0.04022(13) Uani 1 1 d U . .
Fe1A Fe 0.77650(5) 0.87744(4) -0.42537(3) 0.05098(15) Uani 1 1 d . . .
P1 P 0.30449(7) 1.26973(6) -0.12310(4) 0.03586(18) Uani 1 1 d . . .
P1A P 0.65414(7) 1.16791(6) -0.31217(4) 0.03656(18) Uani 1 1 d . . .
S2 S 0.27000(8) 1.20397(6) 0.06926(5) 0.0509(2) Uani 1 1 d . A .
S1 S 0.15616(7) 1.40683(7) 0.03670(5) 0.0498(2) Uani 1 1 d U A .
S2A S 0.76640(8) 0.91635(7) -0.30378(5) 0.0534(2) Uani 1 1 d . B .
S1A S 0.84321(7) 1.03385(6) -0.44626(5) 0.0476(2) Uani 1 1 d . B .
N1 N 0.4501(2) 1.28265(19) -0.25991(13) 0.0408(6) Uani 1 1 d . . .
O3 O 0.4870(3) 1.2761(3) 0.1903(2) 0.1129(13) Uani 1 1 d . . .
O1 O 0.1195(3) 1.3303(2) 0.26206(16) 0.0784(8) Uani 1 1 d . . .
O2 O 0.3408(3) 1.5572(3) 0.1320(2) 0.0946(11) Uani 1 1 d . . .
O4 O 0.3940(3) 1.5268(2) -0.06936(18) 0.0777(8) Uani 1 1 d . . .
O5 O 0.5627(2) 1.2634(2) 0.00153(17) 0.0710(8) Uani 1 1 d . . .
O5A O 0.4579(3) 0.9399(2) -0.3129(2) 0.0890(10) Uani 1 1 d . . .
O4A O 0.5565(3) 1.1148(3) -0.50313(17) 0.0819(9) Uani 1 1 d . . .
O3A O 0.6023(4) 0.7267(3) -0.3824(3) 0.1239(15) Uani 1 1 d . . .
O1A O 0.9772(4) 0.7407(3) -0.4443(2) 0.1209(14) Uani 1 1 d . . .
O2A O 0.7136(3) 0.8867(3) -0.57975(19) 0.0924(10) Uani 1 1 d . . .
C3 C 0.4040(4) 1.3049(4) 0.1653(2) 0.0697(11) Uani 1 1 d U . .
C1 C 0.1770(3) 1.3370(3) 0.2085(2) 0.0538(8) Uani 1 1 d U . .
C2 C 0.3150(4) 1.4766(3) 0.1308(2) 0.0640(10) Uani 1 1 d . . .
C4 C 0.3660(3) 1.4504(3) -0.04701(19) 0.0484(8) Uani 1 1 d U . .
C5 C 0.4686(3) 1.2899(2) -0.00484(18) 0.0455(7) Uani 1 1 d U . .
C5A C 0.5413(3) 0.9765(3) -0.3375(2) 0.0542(8) Uani 1 1 d U . .
C4A C 0.6022(3) 1.0825(3) -0.4533(2) 0.0511(8) Uani 1 1 d U . .
C3A C 0.6698(4) 0.7850(3) -0.3997(3) 0.0784(13) Uani 1 1 d . . .
C1A C 0.9015(4) 0.7957(3) -0.4361(3) 0.0735(12) Uani 1 1 d . . .
C2A C 0.7372(3) 0.8833(3) -0.5194(3) 0.0628(10) Uani 1 1 d . . .
C8 C 0.1211(4) 1.1642(3) 0.0626(3) 0.0751(12) Uani 1 1 d . . .
H8A H 0.1094 1.1085 0.0972 0.090 Uiso 1 1 d R A .
H8B H 0.1165 1.1394 0.0137 0.090 Uiso 1 1 d R . .
C7 C 0.0445(7) 1.2325(7) 0.0191(5) 0.060(2) Uani 0.50 1 d P A 1
H7A H 0.0760 1.2329 -0.0323 0.072 Uiso 0.50 1 calc PR A 1
H7B H -0.0317 1.2022 0.0204 0.072 Uiso 0.50 1 calc PR A 1
C7' C 0.0264(8) 1.2299(8) 0.0746(7) 0.082(3) Uani 0.50 1 d P A 2
H7'A H 0.0156 1.2379 0.1279 0.098 Uiso 0.50 1 calc PR A 2
H7'B H -0.0423 1.1969 0.0600 0.098 Uiso 0.50 1 calc PR A 2
C6 C 0.0255(3) 1.3333(4) 0.0380(3) 0.0736(12) Uani 1 1 d . . .
H6A H 0.0074 1.3266 -0.0128 0.088 Uiso 1 1 d R A .
H6B H -0.0377 1.3707 0.0619 0.088 Uiso 1 1 d R . .
C8A C 0.9078(4) 0.9543(3) -0.2760(2) 0.0684(11) Uani 1 1 d . . .
H8AA H 0.9388 0.9013 -0.2454 0.082 Uiso 1 1 d R B .
H8AB H 0.8950 1.0108 -0.2454 0.082 Uiso 1 1 d R . .
C7A C 0.9603(9) 1.0415(10) -0.3162(6) 0.089(3) Uani 0.50 1 d P B 1
H7AA H 0.9189 1.0992 -0.2962 0.107 Uiso 0.50 1 calc PR B 1
H7AB H 1.0397 1.0443 -0.3009 0.107 Uiso 0.50 1 calc PR B 1
C7A' C 1.0002(7) 0.9807(6) -0.3372(5) 0.059(2) Uani 0.50 1 d P B 2
H7AC H 1.0686 1.0028 -0.3141 0.071 Uiso 0.50 1 calc PR B 2
H7AD H 1.0226 0.9206 -0.3629 0.071 Uiso 0.50 1 calc PR B 2
C6A C 0.9678(4) 1.0568(4) -0.3925(2) 0.0738(12) Uani 1 1 d . . .
H6AA H 0.9524 1.1180 -0.3676 0.089 Uiso 1 1 d R B .
H6AB H 1.0345 1.0673 -0.4270 0.089 Uiso 1 1 d R . .
C9 C 0.4457(3) 1.2927(2) -0.18049(16) 0.0389(7) Uani 1 1 d . . .
H9A H 0.4693 1.3597 -0.1715 0.047 Uiso 1 1 calc R . .
H9B H 0.5046 1.2477 -0.1611 0.047 Uiso 1 1 calc R . .
C22 C 0.4258(3) 1.3636(2) -0.30849(18) 0.0465(8) Uani 1 1 d . . .
C23 C 0.4273(3) 1.3535(3) -0.3845(2) 0.0623(10) Uani 1 1 d . . .
H23A H 0.4425 1.2916 -0.4045 0.075 Uiso 1 1 calc R . .
C24 C 0.4061(4) 1.4356(4) -0.4313(3) 0.0889(15) Uani 1 1 d . . .
H24A H 0.4055 1.4272 -0.4823 0.107 Uiso 1 1 calc R . .
C25 C 0.3864(6) 1.5277(5) -0.4045(4) 0.111(2) Uani 1 1 d . . .
H25A H 0.3738 1.5823 -0.4366 0.134 Uiso 1 1 calc R . .
C26 C 0.3853(6) 1.5383(4) -0.3299(3) 0.109(2) Uani 1 1 d . . .
H26A H 0.3733 1.6012 -0.3108 0.131 Uiso 1 1 calc R . .
C9A C 0.4932(3) 1.1892(2) -0.28810(18) 0.0403(7) Uani 1 1 d . . .
H9AA H 0.4529 1.1781 -0.3326 0.048 Uiso 1 1 calc R . .
H9AB H 0.4686 1.1376 -0.2515 0.048 Uiso 1 1 calc R . .
C27 C 0.4018(4) 1.4577(3) -0.2817(2) 0.0726(12) Uani 1 1 d . . .
H27A H 0.3968 1.4665 -0.2306 0.087 Uiso 1 1 calc R . .
C10 C 0.1934(3) 1.3167(3) -0.18373(19) 0.0459(8) Uani 1 1 d . . .
C11 C 0.1252(3) 1.3997(3) -0.1632(2) 0.0580(9) Uani 1 1 d . . .
H11A H 0.1326 1.4275 -0.1173 0.070 Uiso 1 1 calc R . .
C12 C 0.0469(4) 1.4400(4) -0.2112(3) 0.0830(14) Uani 1 1 d . . .
H12A H 0.0017 1.4952 -0.1972 0.100 Uiso 1 1 calc R . .
C13 C 0.0338(4) 1.4013(4) -0.2783(3) 0.0876(15) Uani 1 1 d . . .
H13A H -0.0199 1.4297 -0.3098 0.105 Uiso 1 1 calc R . .
C14 C 0.1007(4) 1.3197(4) -0.2998(2) 0.0781(13) Uani 1 1 d . . .
H14A H 0.0927 1.2934 -0.3461 0.094 Uiso 1 1 calc R . .
C15 C 0.1800(3) 1.2766(3) -0.2524(2) 0.0554(9) Uani 1 1 d . . .
H15A H 0.2241 1.2209 -0.2667 0.067 Uiso 1 1 calc R . .
C16 C 0.2935(3) 1.1341(2) -0.12246(17) 0.0429(7) Uani 1 1 d . . .
C21 C 0.3858(3) 1.0764(2) -0.09790(19) 0.0490(8) Uani 1 1 d . . .
H21A H 0.4515 1.1078 -0.0833 0.059 Uiso 1 1 calc R . .
C20 C 0.3835(4) 0.9741(3) -0.0944(2) 0.0670(11) Uani 1 1 d . . .
H20A H 0.4474 0.9372 -0.0785 0.080 Uiso 1 1 calc R . .
C19 C 0.2866(5) 0.9272(3) -0.1145(3) 0.0814(14) Uani 1 1 d . . .
H19A H 0.2845 0.8581 -0.1131 0.098 Uiso 1 1 calc R . .
C18 C 0.1923(5) 0.9827(3) -0.1369(3) 0.0813(14) Uani 1 1 d . . .
H18A H 0.1256 0.9507 -0.1490 0.098 Uiso 1 1 calc R . .
C17 C 0.1950(4) 1.0857(3) -0.1417(2) 0.0612(10) Uani 1 1 d . . .
H17A H 0.1310 1.1222 -0.1578 0.073 Uiso 1 1 calc R . .
C10A C 0.7087(3) 1.2860(2) -0.35296(18) 0.0413(7) Uani 1 1 d . . .
C15A C 0.6918(3) 1.3738(2) -0.3149(2) 0.0499(8) Uani 1 1 d . . .
H15B H 0.6547 1.3721 -0.2673 0.060 Uiso 1 1 calc R . .
C14A C 0.7296(3) 1.4629(3) -0.3470(2) 0.0599(10) Uani 1 1 d . . .
H14B H 0.7166 1.5212 -0.3214 0.072 Uiso 1 1 calc R . .
C13A C 0.7867(4) 1.4661(3) -0.4169(2) 0.0679(11) Uani 1 1 d . . .
H13B H 0.8123 1.5264 -0.4384 0.081 Uiso 1 1 calc R . .
C12A C 0.8056(4) 1.3809(3) -0.4544(2) 0.0692(11) Uani 1 1 d . . .
H12B H 0.8457 1.3830 -0.5011 0.083 Uiso 1 1 calc R . .
C11A C 0.7658(3) 1.2911(3) -0.4235(2) 0.0538(9) Uani 1 1 d . . .
H11B H 0.7773 1.2336 -0.4503 0.065 Uiso 1 1 calc R . .
C16A C 0.7152(3) 1.1591(2) -0.22103(17) 0.0409(7) Uani 1 1 d . . .
C21A C 0.6758(3) 1.0840(3) -0.16997(19) 0.0480(8) Uani 1 1 d . . .
H21B H 0.6171 1.0424 -0.1825 0.058 Uiso 1 1 calc R . .
C20A C 0.7216(4) 1.0704(3) -0.1019(2) 0.0615(10) Uani 1 1 d . . .
H20B H 0.6927 1.0214 -0.0682 0.074 Uiso 1 1 calc R . .
C19A C 0.8100(4) 1.1295(4) -0.0841(2) 0.0800(13) Uani 1 1 d . . .
H19B H 0.8416 1.1207 -0.0380 0.096 Uiso 1 1 calc R . .
C18A C 0.8525(4) 1.2020(4) -0.1342(3) 0.0809(13) Uani 1 1 d . . .
H18B H 0.9138 1.2409 -0.1220 0.097 Uiso 1 1 calc R . .
C17A C 0.8053(3) 1.2178(3) -0.2023(2) 0.0591(9) Uani 1 1 d . . .
H17B H 0.8340 1.2677 -0.2354 0.071 Uiso 1 1 calc R . .
Cl2 Cl 0.1827(3) 0.7123(3) -0.21654(18) 0.2408(18) Uani 1 1 d D . .
Cl1 Cl 0.2318(3) 0.7910(2) -0.3625(2) 0.2115(12) Uani 1 1 d D . .
C30 C 0.1565(9) 0.7113(11) -0.3043(7) 0.133(7) Uani 0.462(12) 1 d PD C 1
H30A H 0.0737 0.7253 -0.3084 0.159 Uiso 0.462(12) 1 calc PR C 1
H30B H 0.1723 0.6445 -0.3212 0.159 Uiso 0.462(12) 1 calc PR C 1
C30' C 0.2564(9) 0.7911(8) -0.2815(6) 0.100(4) Uani 0.538(12) 1 d PD C 2
H30C H 0.2423 0.8584 -0.2653 0.121 Uiso 0.538(12) 1 calc PR C 2
H30D H 0.3393 0.7769 -0.2784 0.121 Uiso 0.538(12) 1 calc PR C 2

loop_
_atom_site_aniso_label
_atom_site_aniso_U_11
_atom_site_aniso_U_22
_atom_site_aniso_U_33
_atom_site_aniso_U_23
_atom_site_aniso_U_13
_atom_site_aniso_U_12
Fe1 0.0512(3) 0.0537(3) 0.0372(3) -0.0083(2) -0.0015(2) -0.0010(2)
Fe2 0.0401(2) 0.0361(2) 0.0362(2) -0.00588(18) -0.00092(18) -0.00160(18)
Fe2A 0.0407(2) 0.0405(3) 0.0395(3) -0.00903(19) 0.00130(19) 0.00023(19)
Fe1A 0.0566(3) 0.0436(3) 0.0524(3) -0.0132(2) 0.0044(2) 0.0035(2)
P1 0.0368(4) 0.0358(4) 0.0351(4) -0.0047(3) -0.0012(3) -0.0002(3)
P1A 0.0364(4) 0.0394(4) 0.0338(4) -0.0053(3) 0.0001(3) 0.0001(3)
S2 0.0614(5) 0.0429(5) 0.0480(5) 0.0012(4) -0.0013(4) -0.0040(4)
S1 0.0451(4) 0.0541(5) 0.0494(5) -0.0033(4) 0.0004(4) 0.0065(4)
S2A 0.0620(5) 0.0502(5) 0.0465(5) -0.0003(4) 0.0030(4) 0.0081(4)
S1A 0.0470(5) 0.0520(5) 0.0433(5) -0.0076(4) 0.0050(4) -0.0020(4)
N1 0.0461(14) 0.0429(15) 0.0325(13) -0.0042(11) 0.0029(11) 0.0066(11)
O3 0.085(2) 0.161(4) 0.096(3) -0.011(2) -0.037(2) 0.025(2)
O1 0.082(2) 0.091(2) 0.0585(17) 0.0011(15) 0.0168(15) 0.0019(16)
O2 0.120(3) 0.076(2) 0.091(2) -0.0283(18) -0.002(2) -0.035(2)
O4 0.099(2) 0.0441(15) 0.088(2) 0.0005(14) 0.0074(17) -0.0170(14)
O5 0.0516(16) 0.0805(19) 0.082(2) -0.0097(15) -0.0129(14) 0.0136(14)
O5A 0.0704(19) 0.080(2) 0.114(3) -0.0129(19) 0.0234(18) -0.0287(16)
O4A 0.083(2) 0.100(2) 0.0649(19) 0.0003(16) -0.0253(16) 0.0037(17)
O3A 0.146(4) 0.078(2) 0.146(4) -0.017(2) 0.026(3) -0.051(3)
O1A 0.112(3) 0.109(3) 0.138(4) -0.022(3) 0.009(3) 0.060(2)
O2A 0.097(2) 0.117(3) 0.067(2) -0.0251(19) -0.0177(18) -0.016(2)
C3 0.065(2) 0.094(3) 0.052(2) -0.014(2) -0.0132(18) 0.010(2)
C1 0.061(2) 0.059(2) 0.0413(17) -0.0031(16) 0.0002(13) 0.0014(17)
C2 0.070(3) 0.075(3) 0.048(2) -0.018(2) 0.0005(18) -0.012(2)
C4 0.056(2) 0.0410(15) 0.0476(19) -0.0077(14) 0.0018(15) -0.0053(15)
C5 0.0459(14) 0.0455(18) 0.0451(18) -0.0079(15) -0.0019(14) 0.0013(14)
C5A 0.0503(18) 0.049(2) 0.063(2) -0.0136(17) 0.0063(16) -0.0073(14)
C4A 0.0449(18) 0.062(2) 0.0471(18) -0.0105(15) -0.0053(14) 0.0008(15)
C3A 0.091(3) 0.058(3) 0.085(3) -0.022(2) 0.013(3) -0.013(2)
C1A 0.084(3) 0.062(3) 0.074(3) -0.014(2) 0.001(2) 0.016(2)
C2A 0.059(2) 0.064(2) 0.066(3) -0.024(2) -0.001(2) -0.0022(18)
C8 0.075(3) 0.073(3) 0.077(3) 0.008(2) -0.001(2) -0.034(2)
C7 0.044(4) 0.091(7) 0.047(4) -0.005(4) -0.004(4) -0.026(4)
C7' 0.067(6) 0.093(7) 0.085(7) -0.011(6) 0.008(5) -0.036(5)
C6 0.045(2) 0.103(4) 0.073(3) 0.004(3) -0.0038(19) -0.009(2)
C8A 0.066(2) 0.080(3) 0.061(2) -0.006(2) -0.016(2) 0.016(2)
C7A 0.058(6) 0.143(11) 0.070(6) -0.013(7) -0.020(5) -0.018(6)
C7A' 0.043(4) 0.067(5) 0.068(5) -0.030(4) -0.004(4) 0.023(4)
C6A 0.053(2) 0.099(3) 0.072(3) -0.013(2) -0.007(2) -0.014(2)
C9 0.0393(16) 0.0403(17) 0.0370(16) -0.0032(13) -0.0006(13) -0.0016(13)
C22 0.0416(17) 0.051(2) 0.0450(19) 0.0050(15) 0.0014(14) 0.0058(14)
C23 0.061(2) 0.080(3) 0.046(2) 0.0065(19) -0.0072(17) 0.001(2)
C24 0.093(3) 0.115(4) 0.057(3) 0.030(3) -0.013(2) -0.001(3)
C25 0.135(5) 0.093(4) 0.100(4) 0.048(4) 0.001(4) 0.035(4)
C26 0.143(5) 0.076(3) 0.100(4) 0.026(3) 0.018(4) 0.043(3)
C9A 0.0370(16) 0.0431(17) 0.0410(17) -0.0084(14) 0.0000(13) -0.0002(13)
C27 0.096(3) 0.054(2) 0.064(3) 0.0055(19) 0.009(2) 0.023(2)
C10 0.0374(16) 0.0533(19) 0.0470(19) 0.0031(15) -0.0046(14) -0.0045(14)
C11 0.055(2) 0.057(2) 0.062(2) 0.0028(18) -0.0070(18) 0.0095(17)
C12 0.067(3) 0.081(3) 0.101(4) 0.009(3) -0.019(3) 0.022(2)
C13 0.066(3) 0.109(4) 0.088(4) 0.028(3) -0.032(3) 0.003(3)
C14 0.065(3) 0.115(4) 0.057(3) 0.008(2) -0.024(2) -0.021(3)
C15 0.050(2) 0.068(2) 0.050(2) -0.0031(18) -0.0101(16) -0.0078(17)
C16 0.0527(19) 0.0381(17) 0.0375(17) -0.0070(13) 0.0046(14) -0.0060(14)
C21 0.059(2) 0.0404(18) 0.0465(19) -0.0015(15) 0.0014(16) 0.0004(15)
C20 0.090(3) 0.046(2) 0.063(2) 0.0021(18) 0.002(2) 0.005(2)
C19 0.124(4) 0.042(2) 0.078(3) 0.000(2) -0.006(3) -0.011(3)
C18 0.098(3) 0.058(3) 0.091(3) -0.008(2) -0.013(3) -0.034(3)
C17 0.062(2) 0.054(2) 0.069(3) -0.0031(19) -0.0090(19) -0.0157(18)
C10A 0.0401(16) 0.0415(17) 0.0423(17) -0.0009(14) -0.0036(13) -0.0019(13)
C15A 0.0483(19) 0.050(2) 0.052(2) -0.0081(16) -0.0027(16) -0.0050(15)
C14A 0.065(2) 0.045(2) 0.071(3) -0.0059(18) -0.012(2) -0.0037(17)
C13A 0.077(3) 0.048(2) 0.079(3) 0.018(2) -0.011(2) -0.0085(19)
C12A 0.085(3) 0.059(3) 0.059(2) 0.012(2) 0.014(2) 0.001(2)
C11A 0.062(2) 0.050(2) 0.048(2) 0.0015(16) 0.0034(17) 0.0008(17)
C16A 0.0396(16) 0.0439(18) 0.0393(17) -0.0048(14) -0.0033(13) 0.0033(13)
C21A 0.0466(18) 0.0485(19) 0.0488(19) -0.0041(15) -0.0018(15) 0.0035(15)
C20A 0.075(3) 0.063(2) 0.046(2) 0.0042(18) -0.0050(18) 0.008(2)
C19A 0.100(3) 0.087(3) 0.056(3) 0.002(2) -0.033(2) 0.000(3)
C18A 0.084(3) 0.083(3) 0.081(3) -0.001(3) -0.043(3) -0.020(2)
C17A 0.060(2) 0.060(2) 0.059(2) 0.0061(18) -0.0174(18) -0.0109(18)
Cl2 0.228(3) 0.281(4) 0.212(3) -0.125(3) 0.111(2) -0.139(3)
Cl1 0.196(3) 0.201(3) 0.237(4) -0.006(3) -0.014(3) -0.007(2)
C30 0.045(6) 0.174(15) 0.180(17) -0.056(12) 0.019(7) -0.017(7)
C30' 0.089(7) 0.103(8) 0.111(9) -0.034(6) 0.007(6) -0.032(6)

loop_
_atom_type_symbol
_atom_type_description
_atom_type_scat_dispersion_real
_atom_type_scat_dispersion_imag
_atom_type_scat_source
C C 0.0033 0.0016 'International Tables Vol C Tables 4.2.6.8 and 6.1.1.4'
H H 0.0000 0.0000 'International Tables Vol C Tables 4.2.6.8 and 6.1.1.4'
O O 0.0106 0.0060 'International Tables Vol C Tables 4.2.6.8 and 6.1.1.4'
P P 0.1023 0.0942 'International Tables Vol C Tables 4.2.6.8 and 6.1.1.4'
S S 0.1246 0.1234 'International Tables Vol C Tables 4.2.6.8 and 6.1.1.4'
Fe Fe 0.3463 0.8444 'International Tables Vol C Tables 4.2.6.8 and 6.1.1.4'
N N 0.0061 0.0033 'International Tables Vol C Tables 4.2.6.8 and 6.1.1.4'
Cl Cl 0.1484 0.1585 'International Tables Vol C Tables 4.2.6.8 and 6.1.1.4'

loop_
_geom_angle_atom_site_label_1
_geom_angle_atom_site_label_2
_geom_angle_atom_site_label_3
_geom_angle
_geom_angle_site_symmetry_1
_geom_angle_site_symmetry_3
_geom_angle_publ_flag
C2 Fe1 C3 92.4(2) . . ?
C2 Fe1 C1 100.66(17) . . ?
C3 Fe1 C1 97.52(18) . . ?
C2 Fe1 S2 153.35(13) . . ?
C3 Fe1 S2 86.97(15) . . ?
C1 Fe1 S2 105.83(12) . . ?
C2 Fe1 S1 85.78(14) . . ?
C3 Fe1 S1 158.07(14) . . ?
C1 Fe1 S1 104.29(12) . . ?
S2 Fe1 S1 85.01(4) . . ?
C2 Fe1 Fe2 98.02(12) . . ?
C3 Fe1 Fe2 102.37(13) . . ?
C1 Fe1 Fe2 151.98(12) . . ?
S2 Fe1 Fe2 56.35(3) . . ?
S1 Fe1 Fe2 56.45(3) . . ?
C5 Fe2 C4 92.04(16) . . ?
C5 Fe2 P1 94.68(11) . . ?
C4 Fe2 P1 94.64(11) . . ?
C5 Fe2 S2 87.35(11) . . ?
C4 Fe2 S2 161.56(11) . . ?
P1 Fe2 S2 103.78(4) . . ?
C5 Fe2 S1 151.58(11) . . ?
C4 Fe2 S1 87.22(11) . . ?
P1 Fe2 S1 113.70(4) . . ?
S2 Fe2 S1 84.65(4) . . ?
C5 Fe2 Fe1 97.11(11) . . ?
C4 Fe2 Fe1 105.83(11) . . ?
P1 Fe2 Fe1 155.91(3) . . ?
S2 Fe2 Fe1 56.07(3) . . ?
S1 Fe2 Fe1 56.14(3) . . ?
C5A Fe2A C4A 91.96(17) . . ?
C5A Fe2A P1A 95.60(12) . . ?
C4A Fe2A P1A 93.87(12) . . ?
C5A Fe2A S1A 155.62(12) . . ?
C4A Fe2A S1A 88.69(11) . . ?
P1A Fe2A S1A 108.67(4) . . ?
C5A Fe2A S2A 86.39(13) . . ?
C4A Fe2A S2A 159.77(12) . . ?
P1A Fe2A S2A 106.36(4) . . ?
S1A Fe2A S2A 84.69(4) . . ?
C5A Fe2A Fe1A 100.03(12) . . ?
C4A Fe2A Fe1A 104.31(12) . . ?
P1A Fe2A Fe1A 155.46(3) . . ?
S1A Fe2A Fe1A 56.40(3) . . ?
S2A Fe2A Fe1A 56.35(3) . . ?
C2A Fe1A C3A 91.9(2) . . ?
C2A Fe1A C1A 98.5(2) . . ?
C3A Fe1A C1A 97.8(2) . . ?
C2A Fe1A S1A 86.94(13) . . ?
C3A Fe1A S1A 155.72(15) . . ?
C1A Fe1A S1A 106.39(15) . . ?
C2A Fe1A S2A 156.60(13) . . ?
C3A Fe1A S2A 87.13(15) . . ?
C1A Fe1A S2A 104.78(15) . . ?
S1A Fe1A S2A 84.50(4) . . ?
C2A Fe1A Fe2A 101.04(13) . . ?
C3A Fe1A Fe2A 100.57(15) . . ?
C1A Fe1A Fe2A 152.58(15) . . ?
S1A Fe1A Fe2A 56.09(3) . . ?
S2A Fe1A Fe2A 56.36(3) . . ?
C10 P1 C16 105.07(15) . . ?
C10 P1 C9 103.39(14) . . ?
C16 P1 C9 102.70(14) . . ?
C10 P1 Fe2 121.51(12) . . ?
C16 P1 Fe2 114.49(11) . . ?
C9 P1 Fe2 107.60(10) . . ?
C16A P1A C10A 103.66(14) . . ?
C16A P1A C9A 102.97(14) . . ?
C10A P1A C9A 105.98(14) . . ?
C16A P1A Fe2A 114.76(10) . . ?
C10A P1A Fe2A 120.65(11) . . ?
C9A P1A Fe2A 107.17(10) . . ?
C8 S2 Fe1 111.12(17) . . ?
C8 S2 Fe2 113.69(15) . . ?
Fe1 S2 Fe2 67.58(3) . . ?
C6 S1 Fe1 110.84(15) . . ?
C6 S1 Fe2 115.10(17) . . ?
Fe1 S1 Fe2 67.40(3) . . ?
C8A S2A Fe1A 111.14(14) . . ?
C8A S2A Fe2A 115.08(15) . . ?
Fe1A S2A Fe2A 67.29(3) . . ?
C6A S1A Fe2A 112.91(15) . . ?
C6A S1A Fe1A 112.05(16) . . ?
Fe2A S1A Fe1A 67.51(3) . . ?
C22 N1 C9 121.5(3) . . ?
C22 N1 C9A 121.0(3) . . ?
C9 N1 C9A 117.1(2) . . ?
O3 C3 Fe1 179.8(5) . . ?
O1 C1 Fe1 177.2(4) . . ?
O2 C2 Fe1 178.1(4) . . ?
O4 C4 Fe2 179.5(3) . . ?
O5 C5 Fe2 178.0(3) . . ?
O5A C5A Fe2A 178.3(3) . . ?
O4A C4A Fe2A 178.9(4) . . ?
O3A C3A Fe1A 179.0(5) . . ?
O1A C1A Fe1A 176.6(5) . . ?
O2A C2A Fe1A 179.1(4) . . ?
C7' C8 S2 121.1(5) . . ?
C7 C8 S2 116.0(4) . . ?
C6 C7 C8 121.3(6) . . ?
C8 C7' C6 121.5(7) . . ?
C7 C6 S1 115.2(4) . . ?
C7' C6 S1 118.9(4) . . ?
C7A C8A S2A 116.9(4) . . ?
C7A' C8A S2A 117.5(4) . . ?
C6A C7A C8A 125.0(8) . . ?
C6A C7A' C8A 116.5(5) . . ?
C7A C6A S1A 120.5(5) . . ?
C7A' C6A S1A 117.8(4) . . ?
N1 C9 P1 119.6(2) . . ?
C23 C22 C27 117.4(3) . . ?
C23 C22 N1 121.6(3) . . ?
C27 C22 N1 121.0(3) . . ?
C22 C23 C24 120.3(4) . . ?
C25 C24 C23 121.6(5) . . ?
C26 C25 C24 118.5(5) . . ?
C25 C26 C27 121.3(5) . . ?
N1 C9A P1A 120.7(2) . . ?
C26 C27 C22 120.9(4) . . ?
C15 C10 C11 118.9(3) . . ?
C15 C10 P1 121.7(3) . . ?
C11 C10 P1 119.2(3) . . ?
C12 C11 C10 119.5(4) . . ?
C13 C12 C11 121.8(4) . . ?
C12 C13 C14 119.6(4) . . ?
C13 C14 C15 120.2(4) . . ?
C14 C15 C10 120.0(4) . . ?
C21 C16 C17 117.9(3) . . ?
C21 C16 P1 118.5(3) . . ?
C17 C16 P1 123.5(3) . . ?
C20 C21 C16 122.1(4) . . ?
C19 C20 C21 119.5(4) . . ?
C20 C19 C18 119.6(4) . . ?
C19 C18 C17 121.1(4) . . ?
C16 C17 C18 119.8(4) . . ?
C11A C10A C15A 118.1(3) . . ?
C11A C10A P1A 120.9(3) . . ?
C15A C10A P1A 121.0(2) . . ?
C14A C15A C10A 120.6(3) . . ?
C15A C14A C13A 120.3(4) . . ?
C12A C13A C14A 119.9(4) . . ?
C13A C12A C11A 120.4(4) . . ?
C12A C11A C10A 120.6(4) . . ?
C17A C16A C21A 118.3(3) . . ?
C17A C16A P1A 123.0(3) . . ?
C21A C16A P1A 118.5(2) . . ?
C20A C21A C16A 121.5(3) . . ?
C19A C20A C21A 119.5(4) . . ?
C20A C19A C18A 120.1(4) . . ?
C19A C18A C17A 121.0(4) . . ?
C18A C17A C16A 119.7(4) . . ?
C30 Cl2 C30' 59.4(5) . . ?
C30' Cl1 C30 63.0(6) . . ?
Cl2 C30 Cl1 116.8(7) . . ?
Cl1 C30' Cl2 120.8(6) . . ?

loop_
_geom_bond_atom_site_label_1
_geom_bond_atom_site_label_2
_geom_bond_distance
_geom_bond_site_symmetry_2
_geom_bond_publ_flag
Fe1 C2 1.782(4) . ?
Fe1 C3 1.783(4) . ?
Fe1 C1 1.801(4) . ?
Fe1 S2 2.2554(11) . ?
Fe1 S1 2.2603(10) . ?
Fe1 Fe2 2.5129(7) . ?
Fe2 C5 1.769(3) . ?
Fe2 C4 1.772(3) . ?
Fe2 P1 2.2324(9) . ?
Fe2 S2 2.2628(10) . ?
Fe2 S1 2.2685(10) . ?
Fe2A C5A 1.768(4) . ?
Fe2A C4A 1.768(4) . ?
Fe2A P1A 2.2244(9) . ?
Fe2A S1A 2.2556(10) . ?
Fe2A S2A 2.2664(11) . ?
Fe2A Fe1A 2.5112(7) . ?
Fe1A C2A 1.779(5) . ?
Fe1A C3A 1.790(5) . ?
Fe1A C1A 1.792(4) . ?
Fe1A S1A 2.2638(11) . ?
Fe1A S2A 2.2663(11) . ?
P1 C10 1.818(3) . ?
P1 C16 1.832(3) . ?
P1 C9 1.885(3) . ?
P1A C16A 1.825(3) . ?
P1A C10A 1.828(3) . ?
P1A C9A 1.884(3) . ?
S2 C8 1.813(4) . ?
S1 C6 1.812(4) . ?
S2A C8A 1.818(4) . ?
S1A C6A 1.818(4) . ?
N1 C22 1.403(4) . ?
N1 C9 1.439(4) . ?
N1 C9A 1.440(4) . ?
O3 C3 1.133(5) . ?
O1 C1 1.131(4) . ?
O2 C2 1.132(5) . ?
O4 C4 1.134(4) . ?
O5 C5 1.139(4) . ?
O5A C5A 1.139(4) . ?
O4A C4A 1.136(4) . ?
O3A C3A 1.133(5) . ?
O1A C1A 1.133(5) . ?
O2A C2A 1.137(5) . ?
C8 C7' 1.395(11) . ?
C8 C7 1.492(10) . ?
C7 C6 1.421(10) . ?
C7' C6 1.515(11) . ?
C8A C7A 1.471(12) . ?
C8A C7A' 1.512(9) . ?
C7A C6A 1.378(10) . ?
C7A' C6A 1.459(9) . ?
C22 C23 1.380(5) . ?
C22 C27 1.389(5) . ?
C23 C24 1.388(6) . ?
C24 C25 1.358(8) . ?
C25 C26 1.356(8) . ?
C26 C27 1.378(6) . ?
C10 C15 1.388(5) . ?
C10 C11 1.397(5) . ?
C11 C12 1.375(6) . ?
C12 C13 1.354(7) . ?
C13 C14 1.378(7) . ?
C14 C15 1.389(6) . ?
C16 C21 1.384(5) . ?
C16 C17 1.387(5) . ?
C21 C20 1.376(5) . ?
C20 C19 1.367(6) . ?
C19 C18 1.372(7) . ?
C18 C17 1.385(6) . ?
C10A C11A 1.389(5) . ?
C10A C15A 1.393(5) . ?
C15A C14A 1.376(5) . ?
C14A C13A 1.378(6) . ?
C13A C12A 1.360(6) . ?
C12A C11A 1.383(5) . ?
C16A C17A 1.382(5) . ?
C16A C21A 1.399(5) . ?
C21A C20A 1.369(5) . ?
C20A C19A 1.365(6) . ?
C19A C18A 1.376(6) . ?
C18A C17A 1.379(5) . ?
Cl2 C30 1.628(13) . ?
Cl2 C30' 1.735(9) . ?
Cl1 C30' 1.504(9) . ?
Cl1 C30 1.680(12) . ?
